data_4509327
loop_
_publ_author_name
'Huang, Fu-Ping'
'Li, Hai-Ye'
'Tian, Jin-Lei'
'Gu, Wen'
'Jiang, Yi-Min'
'Yan, Shi-Ping'
'Liao, Dai-Zheng'

_publ_section_title
;
 A Three-Dimensional (42.84)-lvt Topology and a Two-Dimensional Brick-Wall
 Network: Two Pillared Supramolecular Isomers Exploring the Use
 ofl-Cysteic Acid to Engineer Porous Frameworks
;
_journal_issue 7
_journal_name_full 'Crystal Growth &amp; Design'
_journal_page_first 3191
_journal_paper_doi 10.1021/cg801243a
_journal_volume 9
_journal_year 2009
_chemical_absolute_configuration rm
_chemical_formula_sum 'C26 H36 Co2 N6 O15 S2'
_chemical_formula_weight 854.59
_chemical_name_systematic
; 
 ? 
;
_space_group_IT_number 1
_symmetry_cell_setting triclinic
_symmetry_space_group_name_Hall 'P 1'
_symmetry_space_group_name_H-M 'P 1'
_atom_sites_solution_hydrogens geom
_atom_sites_solution_primary direct
_atom_sites_solution_secondary difmap
_audit_creation_method SHELXL-97
_cell_angle_alpha 69.370(6)
_cell_angle_beta 81.226(7)
_cell_angle_gamma 69.133(5)
_cell_formula_units_Z 1
_cell_length_a 7.5630(13)
_cell_length_b 10.0792(15)
_cell_length_c 13.163(2)
_cell_measurement_reflns_used 2660
_cell_measurement_temperature 293(2)
_cell_measurement_theta_max 27.4835
_cell_measurement_theta_min 2.2857
_cell_volume 877.0(2)
_computing_structure_refinement 'SHELXL-97 (Sheldrick, 1997)'
_computing_structure_solution 'SHELXS-97 (Sheldrick, 1990)'
_diffrn_ambient_temperature 293(2)
_diffrn_measured_fraction_theta_full 0.975
_diffrn_measured_fraction_theta_max 0.975
_diffrn_radiation_monochromator graphite
_diffrn_radiation_source 'fine-focus sealed tube'
_diffrn_radiation_type MoK\a
_diffrn_radiation_wavelength 0.71073
_diffrn_reflns_av_R_equivalents 0.0109
_diffrn_reflns_av_sigmaI/netI 0.0386
_diffrn_reflns_limit_h_max 9
_diffrn_reflns_limit_h_min -9
_diffrn_reflns_limit_k_max 13
_diffrn_reflns_limit_k_min -13
_diffrn_reflns_limit_l_max 17
_diffrn_reflns_limit_l_min -16
_diffrn_reflns_number 6653
_diffrn_reflns_theta_full 27.48
_diffrn_reflns_theta_max 27.48
_diffrn_reflns_theta_min 2.28
_exptl_absorpt_coefficient_mu 1.141
_exptl_absorpt_correction_T_max 0.8937
_exptl_absorpt_correction_T_min 0.7937
_exptl_absorpt_correction_type multi-scan
_exptl_absorpt_process_details sadabs
_exptl_crystal_colour red
_exptl_crystal_density_diffrn 1.618
_exptl_crystal_density_method 'not measured'
_exptl_crystal_description prism
_exptl_crystal_F_000 440
_exptl_crystal_size_max 0.40
_exptl_crystal_size_mid 0.20
_exptl_crystal_size_min 0.12
_refine_diff_density_max 0.542
_refine_diff_density_min -0.340
_refine_diff_density_rms 0.054
_refine_ls_abs_structure_details 'Flack H D (1983), Acta Cryst. A39, 876-881'
_refine_ls_abs_structure_Flack 0.002(11)
_refine_ls_extinction_method none
_refine_ls_goodness_of_fit_ref 1.009
_refine_ls_hydrogen_treatment mixed
_refine_ls_matrix_type full
_refine_ls_number_parameters 499
_refine_ls_number_reflns 5075
_refine_ls_number_restraints 547
_refine_ls_restrained_S_all 1.136
_refine_ls_R_factor_all 0.0263
_refine_ls_R_factor_gt 0.0252
_refine_ls_shift/su_max 0.001
_refine_ls_shift/su_mean 0.000
_refine_ls_structure_factor_coef Fsqd
_refine_ls_weighting_details 'calc w=1/[\s^2^(Fo^2^)+(0.0358P)^2^+0.0000P] where P=(Fo^2^+2Fc^2^)/3'
_refine_ls_weighting_scheme calc
_refine_ls_wR_factor_gt 0.0639
_refine_ls_wR_factor_ref 0.0645
_reflns_number_gt 4875
_reflns_number_total 5075
_reflns_threshold_expression >2sigma(I)
_cod_data_source_file cg801243asup1.cif
_cod_data_source_block d
_cod_depositor_comments
;
The following automatic conversions were performed:

'_exptl_absorpt_correction_type' value 'Multi-scan' changed to
'multi-scan' according to
/home/saulius/struct/CIF-dictionaries/cif_core.dic dictionary named
'cif_core.dic' version 2.4.2 from 2011-04-26.

Automatic conversion script
Id: cif_fix_values 1891 2012-01-12 08:04:46Z andrius 
;
_cod_original_sg_symbol_H-M P1
_cod_database_code 4509327

loop_
_symmetry_equiv_pos_as_xyz
'x, y, z'

loop_
_atom_site_label
_atom_site_type_symbol
_atom_site_fract_x
_atom_site_fract_y
_atom_site_fract_z
_atom_site_U_iso_or_equiv
_atom_site_adp_type
_atom_site_occupancy
_atom_site_symmetry_multiplicity
_atom_site_calc_flag
_atom_site_refinement_flags
Co1 Co 0.29386(5) 0.96658(4) -0.08081(3) 0.01952(11) Uani 1 1 d .
Co2 Co 0.06375(5) 0.56192(4) -0.16003(3) 0.01842(10) Uani 1 1 d .
C1 C 0.4343(5) 1.3130(4) 0.0532(3) 0.0244(7) Uani 1 1 d U
H1A H 0.4412 1.2094 0.0905 0.029 Uiso 1 1 calc RU
H1B H 0.3150 1.3762 0.0748 0.029 Uiso 1 1 calc RU
C2 C 0.4359(5) 1.3436(3) -0.0690(2) 0.0190(6) Uani 1 1 d U
H2A H 0.5670 1.3060 -0.0946 0.023 Uiso 1 1 calc RU
C3 C 0.3210(5) 1.2585(3) -0.0909(2) 0.0192(6) Uani 1 1 d U
C4 C -0.0929(6) 1.1073(4) -0.2903(3) 0.0286(8) Uani 1 1 d U
H4A H -0.1170 1.0425 -0.3224 0.034 Uiso 1 1 calc RU
H4B H 0.0306 1.1161 -0.3172 0.034 Uiso 1 1 calc RU
C5 C -0.0866(5) 1.0324(3) -0.1670(2) 0.0200(6) Uani 1 1 d U
H5A H -0.2159 1.0430 -0.1372 0.024 Uiso 1 1 calc RU
C6 C 0.0269(5) 0.8643(3) -0.1438(2) 0.0201(6) Uani 1 1 d U
C7 C 0.2767(7) 0.7346(4) 0.1477(3) 0.0374(9) Uani 1 1 d U
H7A H 0.3189 0.6667 0.1093 0.045 Uiso 1 1 calc RU
C8 C 0.2516(7) 0.6798(4) 0.2590(3) 0.0392(9) Uani 1 1 d U
H8A H 0.2795 0.5771 0.2936 0.047 Uiso 1 1 calc RU
C9 C 0.1851(6) 0.7767(4) 0.3188(3) 0.0296(8) Uani 1 1 d U
C10 C 0.1441(7) 0.9292(4) 0.2610(3) 0.0352(9) Uani 1 1 d U
H10A H 0.0948 1.0000 0.2969 0.042 Uiso 1 1 calc RU
C11 C 0.1774(6) 0.9742(4) 0.1501(3) 0.0326(9) Uani 1 1 d U
H11A H 0.1523 1.0762 0.1133 0.039 Uiso 1 1 calc RU
C12 C 0.1816(8) 0.5334(5) 0.6120(3) 0.0532(13) Uani 1 1 d U
H12A H 0.2219 0.4314 0.6509 0.064 Uiso 1 1 calc RU
C13 C 0.2121(9) 0.5758(5) 0.5006(4) 0.0593(14) Uani 1 1 d U
H13A H 0.2719 0.5027 0.4675 0.071 Uiso 1 1 calc RU
C14 C 0.1559(6) 0.7232(4) 0.4386(3) 0.0297(8) Uani 1 1 d U
C15 C 0.0535(9) 0.8226(5) 0.4939(4) 0.0589(13) Uani 1 1 d U
H15A H 0.0008 0.9241 0.4560 0.071 Uiso 1 1 calc RU
C16 C 0.0305(9) 0.7703(5) 0.6047(4) 0.0598(14) Uani 1 1 d U
H16A H -0.0384 0.8397 0.6396 0.072 Uiso 1 1 calc RU
C17 C 0.4408(13) 1.0343(7) 0.4859(5) 0.0967(19) Uani 1 1 d U
H17A H 0.3798 1.1362 0.4741 0.116 Uiso 1 1 calc RU
C18 C 0.5109(11) 0.9887(6) 0.3960(5) 0.0819(16) Uani 1 1 d U
H18A H 0.4956 1.0578 0.3263 0.098 Uiso 1 1 calc RU
C19 C 0.6046(8) 0.8373(5) 0.4125(3) 0.0493(10) Uani 1 1 d U
C20 C 0.6101(9) 0.7421(5) 0.5169(4) 0.0564(12) Uani 1 1 d U
H20A H 0.6650 0.6390 0.5315 0.068 Uiso 1 1 calc RU
C21 C 0.5330(11) 0.8006(6) 0.6009(4) 0.0712(15) Uani 1 1 d U
H21A H 0.5380 0.7339 0.6712 0.085 Uiso 1 1 calc RU
C22 C 0.8130(10) 0.5845(6) 0.2407(4) 0.0679(14) Uani 1 1 d U
H22A H 0.8475 0.4826 0.2504 0.081 Uiso 1 1 calc RU
C23 C 0.7398(9) 0.6311(6) 0.3297(4) 0.0625(13) Uani 1 1 d U
H23A H 0.7263 0.5616 0.3965 0.075 Uiso 1 1 calc RU
C24 C 0.6864(7) 0.7815(5) 0.3191(3) 0.0410(9) Uani 1 1 d U
C25 C 0.7139(8) 0.8761(5) 0.2178(3) 0.0507(11) Uani 1 1 d U
H25A H 0.6820 0.9783 0.2057 0.061 Uiso 1 1 calc RU
C26 C 0.7895(8) 0.8177(6) 0.1338(4) 0.0569(12) Uani 1 1 d U
H26A H 0.8080 0.8837 0.0663 0.068 Uiso 1 1 calc RU
S1 S 0.62154(13) 1.34532(10) 0.09588(7) 0.02726(19) Uani 1 1 d .
S2 S -0.26660(13) 1.28822(8) -0.33502(6) 0.02498(18) Uani 1 1 d .
N1 N 0.3558(4) 1.5051(3) -0.1305(2) 0.0209(6) Uani 1 1 d .
H1C H 0.4203 1.5266 -0.1942 0.025 Uiso 1 1 calc RU
H1D H 0.3678 1.5601 -0.0925 0.025 Uiso 1 1 calc RU
N2 N 0.0031(4) 1.0995(3) -0.1148(2) 0.0232(6) Uani 1 1 d .
H2B H -0.0607 1.1072 -0.0524 0.028 Uiso 1 1 calc RU
H2C H -0.0033 1.1925 -0.1588 0.028 Uiso 1 1 calc RU
N3 N 0.2437(5) 0.8797(3) 0.0924(3) 0.0250(7) Uani 1 1 d .
N4 N 0.0999(5) 0.6270(3) 0.6662(3) 0.0266(7) Uani 1 1 d U
N5 N 0.4542(10) 0.9437(6) 0.5870(4) 0.0855(17) Uani 1 1 d U
N6 N 0.8372(7) 0.6739(5) 0.1436(3) 0.0549(11) Uani 1 1 d .
O1W O 0.5660(4) 0.8088(3) -0.0661(3) 0.0349(6) Uani 1 1 d .
H1F H 0.650(8) 0.800(6) -0.094(4) 0.048(4) Uiso 1 1 d U
H1G H 0.612(7) 0.709(6) -0.024(4) 0.054(4) Uiso 1 1 d U
O1 O 0.7970(5) 1.2462(5) 0.0662(3) 0.0695(12) Uani 1 1 d .
O2W O 0.3632(6) 1.0594(4) -0.2481(3) 0.0416(8) Uani 1 1 d .
H2F H 0.404(8) 1.106(6) -0.252(4) 0.038(3) Uiso 1 1 d U
H2G H 0.378(6) 1.007(5) -0.288(4) 0.036(4) Uiso 1 1 d U
O2 O 0.5905(5) 1.3203(4) 0.2110(2) 0.0558(9) Uani 1 1 d .
O3W O -0.2078(4) 0.5571(3) -0.1763(2) 0.0296(6) Uani 1 1 d .
H3F H -0.206(8) 0.500(6) -0.215(4) 0.056(7) Uiso 1 1 d U
H3G H -0.253(8) 0.534(6) -0.122(4) 0.055(8) Uiso 1 1 d U
O3 O 0.6032(5) 1.5014(3) 0.0337(2) 0.0470(8) Uani 1 1 d .
O4W O 0.0048(4) 0.4977(3) 0.0125(2) 0.0309(6) Uani 1 1 d D
H4F H -0.078(6) 0.569(4) 0.048(4) 0.052(5) Uiso 1 1 d DU
H4G H -0.033(7) 0.408(6) 0.036(4) 0.055(6) Uiso 1 1 d U
O4 O 0.3905(4) 1.1182(2) -0.05543(18) 0.0258(5) Uani 1 1 d .
O5W O 0.8743(8) 0.1995(5) 0.3780(4) 0.0926(17) Uani 1 1 d D
H5F H 0.767(7) 0.250(8) 0.334(5) 0.139 Uiso 1 1 d DU
H5G H 0.822(9) 0.227(7) 0.438(4) 0.084(5) Uiso 1 1 d DU
O5 O 0.1694(3) 1.3317(2) -0.13984(17) 0.0237(5) Uani 1 1 d .
O6 O -0.2210(5) 1.3832(3) -0.2901(3) 0.0545(9) Uani 1 1 d .
O7 O -0.4457(5) 1.2671(4) -0.2920(3) 0.0533(9) Uani 1 1 d .
O8 O -0.2515(5) 1.3365(3) -0.4516(2) 0.0518(9) Uani 1 1 d .
O9 O 0.1911(4) 0.8155(2) -0.1106(2) 0.0271(5) Uani 1 1 d .
O10 O -0.0555(3) 0.7870(2) -0.16415(19) 0.0238(5) Uani 1 1 d .

loop_
_atom_site_aniso_label
_atom_site_aniso_U_11
_atom_site_aniso_U_22
_atom_site_aniso_U_33
_atom_site_aniso_U_23
_atom_site_aniso_U_13
_atom_site_aniso_U_12
Co1 0.0237(2) 0.0153(2) 0.0204(2) -0.00688(15) -0.00045(17) -0.00652(17)
Co2 0.0206(2) 0.01538(19) 0.0193(2) -0.00611(15) -0.00079(16) -0.00533(16)
C1 0.0310(19) 0.0247(15) 0.0194(15) -0.0030(12) -0.0021(13) -0.0149(14)
C2 0.0209(16) 0.0140(13) 0.0202(14) -0.0029(11) -0.0033(12) -0.0052(12)
C3 0.0265(17) 0.0162(13) 0.0159(13) -0.0054(10) 0.0001(12) -0.0083(12)
C4 0.040(2) 0.0218(15) 0.0201(16) -0.0075(12) -0.0018(14) -0.0040(14)
C5 0.0241(17) 0.0145(13) 0.0220(15) -0.0073(11) -0.0028(12) -0.0049(12)
C6 0.0293(18) 0.0161(13) 0.0148(13) -0.0049(11) 0.0001(12) -0.0077(13)
C7 0.060(3) 0.0275(17) 0.0239(17) -0.0106(14) 0.0068(17) -0.0148(17)
C8 0.062(3) 0.0264(17) 0.0255(18) -0.0066(14) 0.0041(17) -0.0134(17)
C9 0.036(2) 0.0271(16) 0.0218(16) -0.0059(13) -0.0005(14) -0.0077(14)
C10 0.049(2) 0.0294(18) 0.0230(17) -0.0093(14) 0.0022(16) -0.0085(16)
C11 0.042(2) 0.0257(17) 0.0246(18) -0.0070(14) 0.0049(16) -0.0087(16)
C12 0.084(3) 0.0258(19) 0.0230(19) -0.0020(15) -0.002(2) 0.007(2)
C13 0.090(3) 0.032(2) 0.027(2) -0.0085(16) 0.009(2) 0.007(2)
C14 0.036(2) 0.0296(16) 0.0215(16) -0.0079(13) 0.0000(14) -0.0097(15)
C15 0.098(3) 0.0287(19) 0.030(2) -0.0060(15) 0.006(2) -0.005(2)
C16 0.104(4) 0.0263(19) 0.031(2) -0.0101(15) 0.010(2) -0.004(2)
C17 0.160(5) 0.056(3) 0.052(3) -0.025(2) 0.022(3) -0.012(3)
C18 0.133(4) 0.049(2) 0.044(2) -0.015(2) 0.012(3) -0.014(3)
C19 0.084(3) 0.038(2) 0.0318(19) -0.0131(16) 0.0028(19) -0.028(2)
C20 0.093(3) 0.039(2) 0.031(2) -0.0091(17) 0.004(2) -0.020(2)
C21 0.116(4) 0.057(3) 0.030(2) -0.012(2) 0.007(2) -0.021(3)
C22 0.104(4) 0.050(2) 0.054(3) -0.024(2) 0.016(3) -0.030(3)
C23 0.101(3) 0.046(2) 0.038(2) -0.0124(18) 0.018(2) -0.031(2)
C24 0.065(3) 0.0378(18) 0.0258(18) -0.0108(15) 0.0016(17) -0.0243(18)
C25 0.074(3) 0.044(2) 0.0293(19) -0.0079(16) 0.0054(19) -0.021(2)
C26 0.077(3) 0.060(3) 0.029(2) -0.0098(19) 0.007(2) -0.025(2)
S1 0.0288(5) 0.0324(4) 0.0244(4) -0.0105(3) -0.0033(3) -0.0122(4)
S2 0.0344(5) 0.0171(3) 0.0209(4) -0.0031(3) -0.0045(3) -0.0069(3)
N1 0.0237(15) 0.0153(12) 0.0231(13) -0.0031(10) -0.0023(11) -0.0081(11)
N2 0.0295(16) 0.0177(13) 0.0244(14) -0.0100(10) -0.0014(11) -0.0066(12)
N3 0.0288(18) 0.0230(14) 0.0214(15) -0.0065(12) 0.0012(13) -0.0078(13)
N4 0.0319(19) 0.0245(15) 0.0200(15) -0.0046(11) -0.0002(13) -0.0079(13)
N5 0.150(5) 0.071(3) 0.039(2) -0.027(2) 0.018(3) -0.039(3)
N6 0.071(3) 0.066(3) 0.040(2) -0.026(2) 0.011(2) -0.033(2)
O1W 0.0259(15) 0.0225(12) 0.0471(17) -0.0079(11) 0.0060(12) -0.0035(11)
O1 0.032(2) 0.093(3) 0.080(3) -0.049(2) -0.0184(18) 0.0117(19)
O2W 0.064(2) 0.0456(19) 0.0272(15) -0.0168(13) 0.0115(14) -0.0321(17)
O2 0.072(3) 0.086(2) 0.0242(14) -0.0118(14) -0.0052(14) -0.048(2)
O3W 0.0288(15) 0.0340(14) 0.0312(14) -0.0145(11) 0.0016(11) -0.0134(11)
O3 0.064(2) 0.0415(16) 0.0503(17) -0.0121(13) -0.0041(15) -0.0368(16)
O4W 0.0273(15) 0.0391(15) 0.0253(14) -0.0108(11) 0.0026(11) -0.0107(12)
O4 0.0363(15) 0.0149(10) 0.0273(12) -0.0054(9) -0.0073(10) -0.0086(10)
O5W 0.125(5) 0.062(3) 0.073(3) -0.033(2) -0.032(3) 0.012(3)
O5 0.0257(13) 0.0174(10) 0.0296(13) -0.0086(9) -0.0049(10) -0.0062(9)
O6 0.085(3) 0.0232(13) 0.0600(19) -0.0134(13) -0.0287(18) -0.0129(15)
O7 0.0321(19) 0.0451(18) 0.065(2) 0.0009(15) -0.0011(15) -0.0106(15)
O8 0.083(3) 0.0321(15) 0.0209(13) -0.0010(11) -0.0059(14) -0.0027(15)
O9 0.0271(14) 0.0151(10) 0.0406(13) -0.0103(9) -0.0112(10) -0.0031(9)
O10 0.0266(14) 0.0171(10) 0.0310(12) -0.0095(9) -0.0043(10) -0.0079(10)

loop_
_atom_type_symbol
_atom_type_description
_atom_type_scat_dispersion_real
_atom_type_scat_dispersion_imag
_atom_type_scat_source
C C 0.0033 0.0016 'International Tables Vol C Tables 4.2.6.8 and 6.1.1.4'
H H 0.0000 0.0000 'International Tables Vol C Tables 4.2.6.8 and 6.1.1.4'
N N 0.0061 0.0033 'International Tables Vol C Tables 4.2.6.8 and 6.1.1.4'
O O 0.0106 0.0060 'International Tables Vol C Tables 4.2.6.8 and 6.1.1.4'
S S 0.1246 0.1234 'International Tables Vol C Tables 4.2.6.8 and 6.1.1.4'
Co Co 0.3494 0.9721 'International Tables Vol C Tables 4.2.6.8 and 6.1.1.4'

loop_
_geom_angle_atom_site_label_1
_geom_angle_atom_site_label_2
_geom_angle_atom_site_label_3
_geom_angle
_geom_angle_site_symmetry_1
_geom_angle_site_symmetry_3
O4 Co1 O1W 91.47(11) . .
O4 Co1 O9 178.46(9) . .
O1W Co1 O9 89.50(11) . .
O4 Co1 O2W 85.91(12) . .
O1W Co1 O2W 87.77(14) . .
O9 Co1 O2W 92.94(12) . .
O4 Co1 N2 100.50(10) . .
O1W Co1 N2 167.18(11) . .
O9 Co1 N2 78.43(10) . .
O2W Co1 N2 88.52(13) . .
O4 Co1 N3 89.08(11) . .
O1W Co1 N3 90.07(12) . .
O9 Co1 N3 92.11(11) . .
O2W Co1 N3 174.49(14) . .
N2 Co1 N3 94.66(12) . .
O5 Co2 O10 174.06(9) 1_545 .
O5 Co2 O3W 87.94(10) 1_545 .
O10 Co2 O3W 90.18(10) . .
O5 Co2 N1 77.46(9) 1_545 1_545
O10 Co2 N1 104.07(9) . 1_545
O3W Co2 N1 165.12(10) . 1_545
O5 Co2 N4 93.64(10) 1_545 1_554
O10 Co2 N4 91.94(11) . 1_554
O3W Co2 N4 88.64(12) . 1_554
N1 Co2 N4 95.04(12) 1_545 1_554
O5 Co2 O4W 86.50(10) 1_545 .
O10 Co2 O4W 87.77(10) . .
O3W Co2 O4W 86.77(11) . .
N1 Co2 O4W 89.48(11) 1_545 .
N4 Co2 O4W 175.40(13) 1_554 .
C2 C1 S1 114.0(2) . .
C2 C1 H1A 108.7 . .
S1 C1 H1A 108.7 . .
C2 C1 H1B 108.7 . .
S1 C1 H1B 108.7 . .
H1A C1 H1B 107.6 . .
N1 C2 C1 112.8(3) . .
N1 C2 C3 109.1(2) . .
C1 C2 C3 108.9(2) . .
N1 C2 H2A 108.7 . .
C1 C2 H2A 108.7 . .
C3 C2 H2A 108.7 . .
O5 C3 O5 0.0(3) 1 .
O5 C3 O4 126.0(3) 1 .
O5 C3 O4 126.0(3) . .
O5 C3 C2 118.9(2) 1 .
O5 C3 C2 118.9(2) . .
O4 C3 C2 115.1(3) . .
C5 C4 S2 114.8(2) . .
C5 C4 H4A 108.6 . .
S2 C4 H4A 108.6 . .
C5 C4 H4B 108.6 . .
S2 C4 H4B 108.6 . .
H4A C4 H4B 107.6 . .
N2 C5 C4 111.9(3) . .
N2 C5 C6 109.8(2) . .
C4 C5 C6 107.8(2) . .
N2 C5 H5A 109.1 . .
C4 C5 H5A 109.1 . .
C6 C5 H5A 109.1 . .
O9 C6 O10 125.1(3) . .
O9 C6 C5 119.0(3) . .
O10 C6 C5 115.9(3) . .
N3 C7 C8 123.5(4) . .
N3 C7 H7A 118.3 . .
C8 C7 H7A 118.3 . .
C9 C8 C7 120.2(3) . .
C9 C8 H8A 119.9 . .
C7 C8 H8A 119.9 . .
C8 C9 C10 116.6(4) . .
C8 C9 C14 122.2(3) . .
C10 C9 C14 121.2(3) . .
C11 C10 C9 119.4(4) . .
C11 C10 H10A 120.3 . .
C9 C10 H10A 120.3 . .
N3 C11 C10 123.8(4) . .
N3 C11 H11A 118.1 . .
C10 C11 H11A 118.1 . .
N4 C12 C13 124.3(4) . .
N4 C12 H12A 117.8 . .
C13 C12 H12A 117.8 . .
C14 C13 C12 120.9(4) . .
C14 C13 H13A 119.5 . .
C12 C13 H13A 119.5 . .
C13 C14 C15 115.2(4) . .
C13 C14 C9 123.8(4) . .
C15 C14 C9 120.8(3) . .
C16 C15 C14 119.6(4) . .
C16 C15 H15A 120.2 . .
C14 C15 H15A 120.2 . .
N4 C16 C15 124.8(4) . .
N4 C16 H16A 117.6 . .
C15 C16 H16A 117.6 . .
N5 C17 C18 124.7(6) . .
N5 C17 H17A 117.7 . .
C18 C17 H17A 117.7 . .
C17 C18 C19 118.3(5) . .
C17 C18 H18A 120.9 . .
C19 C18 H18A 120.9 . .
C20 C19 C18 117.1(4) . .
C20 C19 C24 122.0(4) . .
C18 C19 C24 120.8(4) . .
C19 C20 C21 119.4(5) . .
C19 C20 H20A 120.3 . .
C21 C20 H20A 120.3 . .
N5 C21 C20 123.9(5) . .
N5 C21 H21A 118.0 . .
C20 C21 H21A 118.0 . .
N6 C22 C23 124.4(5) . .
N6 C22 H22A 117.8 . .
C23 C22 H22A 117.8 . .
C22 C23 C24 119.8(4) . .
C22 C23 H23A 120.1 . .
C24 C23 H23A 120.1 . .
C25 C24 C23 116.2(4) . .
C25 C24 C19 122.1(4) . .
C23 C24 C19 121.7(4) . .
C24 C25 C26 119.4(4) . .
C24 C25 H25A 120.3 . .
C26 C25 H25A 120.3 . .
N6 C26 C25 124.3(4) . .
N6 C26 H26A 117.9 . .
C25 C26 H26A 117.9 . .
O2 S1 O1 114.6(2) . .
O2 S1 O3 112.7(2) . .
O1 S1 O3 110.2(2) . .
O2 S1 C1 106.24(17) . .
O1 S1 C1 107.6(2) . .
O3 S1 C1 104.85(16) . .
O8 S2 O6 112.42(19) . .
O8 S2 O7 113.6(2) . .
O6 S2 O7 111.7(2) . .
O8 S2 C4 105.83(17) . .
O6 S2 C4 107.01(18) . .
O7 S2 C4 105.65(19) . .
C2 N1 Co2 110.42(19) . 1_565
C2 N1 H1C 109.6 . .
Co2 N1 H1C 109.6 1_565 .
C2 N1 H1D 109.6 . .
Co2 N1 H1D 109.6 1_565 .
H1C N1 H1D 108.1 . .
C5 N2 Co1 111.39(19) . .
C5 N2 H2B 109.3 . .
Co1 N2 H2B 109.3 . .
C5 N2 H2C 109.3 . .
Co1 N2 H2C 109.3 . .
H2B N2 H2C 108.0 . .
C7 N3 C11 116.5(3) . .
C7 N3 Co1 124.0(3) . .
C11 N3 Co1 119.6(3) . .
C12 N4 C16 114.7(4) . .
C12 N4 Co2 124.4(3) . 1_556
C16 N4 Co2 120.8(3) . 1_556
C21 N5 C17 116.4(5) . .
C22 N6 C26 115.8(4) . .
Co1 O1W H1F 138(5) . .
Co1 O1W H1G 132(3) . .
H1F O1W H1G 89(5) . .
Co1 O2W H2F 108(5) . .
Co1 O2W H2G 117(3) . .
H2F O2W H2G 128(6) . .
Co2 O3W H3F 113(3) . .
Co2 O3W H3G 110(4) . .
H3F O3W H3G 112(5) . .
Co2 O4W H4F 122(3) . .
Co2 O4W H4G 110(3) . .
H4F O4W H4G 109(4) . .
C3 O4 Co1 126.7(2) . .
H5F O5W H5G 98(4) . .
O5 O5 C3 0(10) 1 .
O5 O5 Co2 0(10) 1 1_565
C3 O5 Co2 116.52(19) . 1_565
C6 O9 Co1 117.6(2) . .
C6 O10 Co2 126.8(2) . .

loop_
_geom_bond_atom_site_label_1
_geom_bond_atom_site_label_2
_geom_bond_distance
_geom_bond_site_symmetry_2
Co1 O4 2.052(2) .
Co1 O1W 2.092(3) .
Co1 O9 2.105(2) .
Co1 O2W 2.132(3) .
Co1 N2 2.147(3) .
Co1 N3 2.162(3) .
Co2 O5 2.098(2) 1_545
Co2 O10 2.105(2) .
Co2 O3W 2.116(3) .
Co2 N1 2.136(3) 1_545
Co2 N4 2.149(3) 1_554
Co2 O4W 2.153(3) .
C1 C2 1.526(4) .
C1 S1 1.768(3) .
C1 H1A 0.9700 .
C1 H1B 0.9700 .
C2 N1 1.480(4) .
C2 C3 1.535(4) .
C2 H2A 0.9800 .
C3 O5 1.250(4) 1
C3 O5 1.250(4) .
C3 O4 1.255(4) .
C4 C5 1.530(4) .
C4 S2 1.781(3) .
C4 H4A 0.9700 .
C4 H4B 0.9700 .
C5 N2 1.478(4) .
C5 C6 1.543(4) .
C5 H5A 0.9800 .
C6 O9 1.246(4) .
C6 O10 1.270(4) .
C7 N3 1.332(5) .
C7 C8 1.381(6) .
C7 H7A 0.9300 .
C8 C9 1.378(5) .
C8 H8A 0.9300 .
C9 C10 1.395(5) .
C9 C14 1.486(4) .
C10 C11 1.379(6) .
C10 H10A 0.9300 .
C11 N3 1.337(5) .
C11 H11A 0.9300 .
C12 N4 1.306(6) .
C12 C13 1.382(6) .
C12 H12A 0.9300 .
C13 C14 1.362(6) .
C13 H13A 0.9300 .
C14 C15 1.386(6) .
C15 C16 1.372(6) .
C15 H15A 0.9300 .
C16 N4 1.335(5) .
C16 H16A 0.9300 .
C17 N5 1.317(7) .
C17 C18 1.382(7) .
C17 H17A 0.9300 .
C18 C19 1.386(7) .
C18 H18A 0.9300 .
C19 C20 1.368(6) .
C19 C24 1.489(6) .
C20 C21 1.389(7) .
C20 H20A 0.9300 .
C21 N5 1.305(7) .
C21 H21A 0.9300 .
C22 N6 1.309(7) .
C22 C23 1.380(7) .
C22 H22A 0.9300 .
C23 C24 1.383(6) .
C23 H23A 0.9300 .
C24 C25 1.375(6) .
C25 C26 1.385(6) .
C25 H25A 0.9300 .
C26 N6 1.327(7) .
C26 H26A 0.9300 .
S1 O2 1.442(3) .
S1 O1 1.444(4) .
S1 O3 1.461(3) .
S2 O8 1.437(3) .
S2 O6 1.443(3) .
S2 O7 1.445(3) .
N1 Co2 2.136(3) 1_565
N1 H1C 0.9000 .
N1 H1D 0.9000 .
N2 H2B 0.9000 .
N2 H2C 0.9000 .
N4 Co2 2.149(3) 1_556
O1W H1F 0.68(5) .
O1W H1G 0.93(5) .
O2W H2F 0.63(5) .
O2W H2G 0.84(5) .
O3W H3F 0.89(6) .
O3W H3G 0.74(6) .
O4W H4F 0.97(2) .
O4W H4G 0.98(5) .
O5W H5F 0.94(2) .
O5W H5G 0.91(5) .
O5 O5 0.000(7) 1
O5 Co2 2.098(2) 1_565

loop_
_geom_hbond_atom_site_label_D
_geom_hbond_atom_site_label_H
_geom_hbond_atom_site_label_A
_geom_hbond_distance_DH
_geom_hbond_distance_HA
_geom_hbond_distance_DA
_geom_hbond_angle_DHA
_geom_hbond_site_symmetry_A
O5W H5G O8 0.91(5) 2.02(5) 2.904(5) 162(6) 1_646
O5W H5F O2 0.94(2) 2.02(3) 2.935(5) 162(6) 1_545
O4W H4G O3 0.98(5) 2.57(5) 2.995(5) 106(3) 1_445
O3W H3G O3 0.74(6) 2.14(6) 2.875(4) 172(6) 1_445
O2W H2F O7 0.63(5) 2.18(5) 2.802(5) 171(6) 1_655
O1W H1F O10 0.68(5) 2.26(6) 2.921(4) 169(6) 1_655
N2 H2C O5 0.90 2.32 2.932(3) 125.0 1
N1 H1D O9 0.90 2.38 3.018(3) 127.5 1_565

loop_
_geom_torsion_atom_site_label_1
_geom_torsion_atom_site_label_2
_geom_torsion_atom_site_label_3
_geom_torsion_atom_site_label_4
_geom_torsion
_geom_torsion_site_symmetry_1
_geom_torsion_site_symmetry_4
S1 C1 C2 N1 -80.0(3) . .
S1 C1 C2 C3 158.8(2) . .
N1 C2 C3 O5 -10.3(4) . 1
C1 C2 C3 O5 113.2(3) . 1
N1 C2 C3 O5 -10.3(4) . .
C1 C2 C3 O5 113.2(3) . .
N1 C2 C3 O4 170.6(3) . .
C1 C2 C3 O4 -66.0(4) . .
S2 C4 C5 N2 -75.0(4) . .
S2 C4 C5 C6 164.2(2) . .
N2 C5 C6 O9 -16.4(4) . .
C4 C5 C6 O9 105.7(3) . .
N2 C5 C6 O10 165.7(3) . .
C4 C5 C6 O10 -72.2(4) . .
N3 C7 C8 C9 1.5(7) . .
C7 C8 C9 C10 0.7(7) . .
C7 C8 C9 C14 -180.0(4) . .
C8 C9 C10 C11 -2.2(6) . .
C14 C9 C10 C11 178.5(4) . .
C9 C10 C11 N3 1.7(7) . .
N4 C12 C13 C14 -0.3(10) . .
C12 C13 C14 C15 -5.4(9) . .
C12 C13 C14 C9 179.6(5) . .
C8 C9 C14 C13 8.1(7) . .
C10 C9 C14 C13 -172.6(6) . .
C8 C9 C14 C15 -166.6(5) . .
C10 C9 C14 C15 12.7(6) . .
C13 C14 C15 C16 5.6(8) . .
C9 C14 C15 C16 -179.3(5) . .
C14 C15 C16 N4 -0.2(10) . .
N5 C17 C18 C19 -0.9(13) . .
C17 C18 C19 C20 4.2(10) . .
C17 C18 C19 C24 -178.9(7) . .
C18 C19 C20 C21 -3.7(9) . .
C24 C19 C20 C21 179.4(6) . .
C19 C20 C21 N5 -0.2(11) . .
N6 C22 C23 C24 0.0(10) . .
C22 C23 C24 C25 -1.0(8) . .
C22 C23 C24 C19 179.3(6) . .
C20 C19 C24 C25 -167.3(5) . .
C18 C19 C24 C25 15.9(8) . .
C20 C19 C24 C23 12.4(8) . .
C18 C19 C24 C23 -164.4(6) . .
C23 C24 C25 C26 0.7(8) . .
C19 C24 C25 C26 -179.6(5) . .
C24 C25 C26 N6 0.7(9) . .
C2 C1 S1 O2 176.4(3) . .
C2 C1 S1 O1 -60.4(3) . .
C2 C1 S1 O3 56.8(3) . .
C5 C4 S2 O8 -178.9(3) . .
C5 C4 S2 O6 61.1(3) . .
C5 C4 S2 O7 -58.1(3) . .
C1 C2 N1 Co2 -95.5(3) . 1_565
C3 C2 N1 Co2 25.6(3) . 1_565
C4 C5 N2 Co1 -99.0(3) . .
C6 C5 N2 Co1 20.6(3) . .
O4 Co1 N2 C5 163.5(2) . .
O1W Co1 N2 C5 4.7(6) . .
O9 Co1 N2 C5 -15.4(2) . .
O2W Co1 N2 C5 77.9(2) . .
N3 Co1 N2 C5 -106.6(2) . .
C8 C7 N3 C11 -2.1(7) . .
C8 C7 N3 Co1 177.2(3) . .
C10 C11 N3 C7 0.5(6) . .
C10 C11 N3 Co1 -178.8(3) . .
O4 Co1 N3 C7 -141.1(4) . .
O1W Co1 N3 C7 -49.6(3) . .
O9 Co1 N3 C7 39.9(3) . .
O2W Co1 N3 C7 -116.5(15) . .
N2 Co1 N3 C7 118.4(3) . .
O4 Co1 N3 C11 38.2(3) . .
O1W Co1 N3 C11 129.6(3) . .
O9 Co1 N3 C11 -140.9(3) . .
O2W Co1 N3 C11 62.8(17) . .
N2 Co1 N3 C11 -62.3(3) . .
C13 C12 N4 C16 5.7(9) . .
C13 C12 N4 Co2 -177.1(5) . 1_556
C15 C16 N4 C12 -5.4(9) . .
C15 C16 N4 Co2 177.2(5) . 1_556
C20 C21 N5 C17 3.4(12) . .
C18 C17 N5 C21 -2.9(13) . .
C23 C22 N6 C26 1.2(9) . .
C25 C26 N6 C22 -1.6(9) . .
O5 C3 O4 Co1 7.2(5) 1 .
O5 C3 O4 Co1 7.2(5) . .
C2 C3 O4 Co1 -173.7(2) . .
O1W Co1 O4 C3 151.6(3) . .
O9 Co1 O4 C3 22(4) . .
O2W Co1 O4 C3 64.0(3) . .
N2 Co1 O4 C3 -23.8(3) . .
N3 Co1 O4 C3 -118.3(3) . .
O4 C3 O5 O5 0.0(2) . 1
C2 C3 O5 O5 0.00(16) . 1
O5 C3 O5 Co2 0(100) 1 1_565
O4 C3 O5 Co2 167.7(3) . 1_565
C2 C3 O5 Co2 -11.4(4) . 1_565
O10 C6 O9 Co1 -179.1(2) . .
C5 C6 O9 Co1 3.3(4) . .
O4 Co1 O9 C6 -39(4) . .
O1W Co1 O9 C6 -168.7(2) . .
O2W Co1 O9 C6 -80.9(3) . .
N2 Co1 O9 C6 6.9(2) . .
N3 Co1 O9 C6 101.3(2) . .
O9 C6 O10 Co2 -5.1(5) . .
C5 C6 O10 Co2 172.57(19) . .
O5 Co2 O10 C6 98.7(9) 1_545 .
O3W Co2 O10 C6 170.1(3) . .
N1 Co2 O10 C6 -5.6(3) 1_545 .
N4 Co2 O10 C6 -101.2(3) 1_554 .
O4W Co2 O10 C6 83.4(3) . .
